data_7010117
loop_
_publ_author_name
'Seddon, Elisa J.'
'Huffman, John C.'
'Christou, George'

_publ_section_title
;
 A new core topology in hexanuclear iron(III) carboxylate chemistry:
 [Fe6O3(O2CMe)9(OEt)2(bpy)2](ClO4)&#x200A;&#x2020;
;
_journal_issue 23
_journal_name_full 'Journal of the Chemical Society, Dalton Transactions'
_journal_page_first 4446
_journal_paper_doi 10.1039/b006150f
_journal_year 2000
_chemical_formula_sum 'C43 H59 Cl Fe6 N4 O29'
_chemical_formula_weight 1466.49
_space_group_IT_number 2
_symmetry_cell_setting triclinic
_symmetry_space_group_name_Hall '-P 1'
_symmetry_space_group_name_H-M 'P -1'
_audit_creation_method 'minor manual editing of SDT2CIF v. 1.2 BETA  output'
_cell_angle_alpha 65.921(6)
_cell_angle_beta 81.485(5)
_cell_angle_gamma 76.398(5)
_cell_formula_units_Z 2
_cell_length_a 11.5235(12)
_cell_length_b 15.8652(16)
_cell_length_c 17.0294(19)
_cell_measurement_temperature 107.
_cell_volume 2758.0(5)
_computing_cell_refinement 'XTEL, local package'
_computing_data_collection 'NPS, local program'
_computing_data_reduction 'XTEL, local package'
_computing_molecular_graphics 'XTEL, local package'
_computing_publication_material 'XTEL, local package'
_computing_structure_refinement 'XTEL, local package'
_computing_structure_solution MULTAN78
_diffrn_ambient_temperature 107.
_diffrn_measured_fraction_theta_full 0
_diffrn_measured_fraction_theta_max 1
_diffrn_measurement_device_type 'refurbished Picker diffractometer'
_diffrn_measurement_method '\q/2\q scans'
_diffrn_radiation_type 'Mo K\a'
_diffrn_radiation_wavelength 0.71069
_diffrn_reflns_av_R_equivalents 0.04
_diffrn_reflns_limit_h_max 14
_diffrn_reflns_limit_h_min -14
_diffrn_reflns_limit_k_max 16
_diffrn_reflns_limit_k_min -20
_diffrn_reflns_limit_l_max 22
_diffrn_reflns_limit_l_min -22
_diffrn_reflns_number 19976
_diffrn_reflns_theta_full 0
_diffrn_reflns_theta_max 27.6029
_diffrn_reflns_theta_min 3.556
_exptl_absorpt_coefficient_mu 1.6787
_exptl_absorpt_correction_type none
_exptl_absorpt_process_details none
_exptl_crystal_colour red-orange
_exptl_crystal_density_diffrn 1.766
_exptl_crystal_density_method 'not measured'
_exptl_crystal_description 'cleaved fragment'
_exptl_crystal_F_000 1500
_exptl_crystal_size_max .30
_exptl_crystal_size_mid .30
_exptl_crystal_size_min .30
_refine_diff_density_max 0.57
_refine_diff_density_min -0.48
_refine_ls_abs_structure_details none
_refine_ls_extinction_coef -0.00000041(2)
_refine_ls_extinction_expression
;                                                                               
Larson, A. C. (1967).  Acta Cryst. 23, p. 664.  Eq. (3)                         
;
_refine_ls_extinction_method Zachariasen
_refine_ls_goodness_of_fit_ref 1.5993
_refine_ls_matrix_type full
_refine_ls_number_parameters 770
_refine_ls_number_reflns 80980
_refine_ls_R_factor_gt 0.0375
_refine_ls_shift/su_max 0.0029
_refine_ls_structure_factor_coef F
_refine_ls_weighting_details w^-1^=\s^2^(F)+(.04F)^2^
_refine_ls_weighting_scheme calc
_refine_ls_wR_factor_ref 0.0353
_reflns_number_gt 8576
_reflns_number_total 12507
_reflns_threshold_expression F^2^>2.33\s(F^2^)
_cod_data_source_file b006150f.txt
_cod_data_source_block MSC99057
_cod_original_formula_sum 'C43 H59 Cl1 Fe6 N4 O29'
_cod_database_code 7010117

loop_
_symmetry_equiv_pos_as_xyz
x,y,z
-x,-y,-z

loop_
_atom_site_label
_atom_site_type_symbol
_atom_site_fract_x
_atom_site_fract_y
_atom_site_fract_z
_atom_site_U_iso_or_equiv
_atom_site_adp_type
_atom_site_occupancy
_atom_site_disorder_group
_atom_site_disorder_assembly
FE1 FE 0.21444(4) 0.09351(3) 0.84620(3) 0.02580(19) Uani 1 0 .
FE2 FE 0.06517(4) 0.30618(3) 0.81982(3) 0.0294(2) Uani 1 0 .
FE3 FE 0.32589(4) 0.29455(3) 0.78251(3) 0.02539(19) Uani 1 0 .
FE4 FE 0.10598(5) 0.49402(3) 0.68703(3) 0.0355(2) Uani 1 0 .
FE5 FE 0.27010(4) 0.47768(3) 0.81256(3) 0.0288(2) Uani 1 0 .
FE6 FE 0.16286(4) 0.69600(3) 0.67998(3) 0.0267(2) Uani 1 0 .
O7 O 0.20541(18) 0.22175(12) 0.79631(13) 0.0271(9) Uani 1 0 .
O8 O 0.18194(18) 0.39224(13) 0.79291(13) 0.0273(9) Uani 1 0 .
O9 O 0.20201(19) 0.56927(12) 0.70505(13) 0.0273(9) Uani 1 0 .
N10 N 0.2863(2) 0.05989(15) 0.73647(16) 0.0266(11) Uani 1 0 .
C11 C 0.3201(3) 0.1225(2) 0.6607(2) 0.0331(15) Uani 1 0 .
C12 C 0.3667(3) 0.0996(2) 0.5908(2) 0.0346(15) Uani 1 0 .
C13 C 0.3806(3) 0.0065(2) 0.6012(2) 0.0446(17) Uani 1 0 .
C14 C 0.3464(3) -0.0587(2) 0.6788(2) 0.0361(15) Uani 1 0 .
C15 C 0.2999(3) -0.0312(2) 0.7452(2) 0.0295(13) Uani 1 0 .
C16 C 0.2654(3) -0.09590(19) 0.8315(2) 0.0298(13) Uani 1 0 .
C17 C 0.2689(3) -0.1914(2) 0.8532(2) 0.0415(16) Uani 1 0 .
C18 C 0.2394(3) -0.2484(2) 0.9366(2) 0.0420(16) Uani 1 0 .
C19 C 0.2046(3) -0.2105(2) 0.9975(2) 0.0337(15) Uani 1 0 .
C20 C 0.1996(3) -0.1150(2) 0.9721(2) 0.0320(14) Uani 1 0 .
N21 N 0.2289(2) -0.05928(15) 0.89182(17) 0.0282(11) Uani 1 0 .
N22 N 0.2396(3) 0.74539(17) 0.55067(17) 0.0336(13) Uani 1 0 .
C23 C 0.2966(4) 0.6883(2) 0.5107(2) 0.0471(18) Uani 1 0 .
C24 C 0.3569(4) 0.7205(3) 0.4314(2) 0.054(2) Uani 1 0 .
C25 C 0.3601(3) 0.8146(3) 0.3906(2) 0.0464(19) Uani 1 0 .
C26 C 0.3003(3) 0.8744(2) 0.4307(2) 0.0398(17) Uani 1 0 .
C27 C 0.2400(3) 0.8390(2) 0.5090(2) 0.0306(14) Uani 1 0 .
C28 C 0.1698(3) 0.8979(2) 0.5557(2) 0.0290(14) Uani 1 0 .
C29 C 0.1447(3) 0.9958(2) 0.5185(2) 0.0331(15) Uani 1 0 .
C30 C 0.0758(3) 1.0437(2) 0.5673(2) 0.0399(16) Uani 1 0 .
C31 C 0.0326(3) 0.9950(2) 0.6484(2) 0.0430(16) Uani 1 0 .
C32 C 0.0584(3) 0.8972(2) 0.6808(2) 0.0339(15) Uani 1 0 .
N33 N 0.1264(2) 0.84961(16) 0.63573(16) 0.0268(11) Uani 1 0 .
O34 O 0.0362(2) 0.38879(13) 0.69647(15) 0.0409(12) Uani 1 0 .
C35 C -0.0764(13) 0.3947(6) 0.6503(7) 0.065(6) Uani 0.5 0 .
C36 C -0.0043(11) 0.3420(9) 0.6058(7) 0.075(9) Uani 0.5 0 .
O37 O 0.40230(19) 0.40237(13) 0.76243(14) 0.0306(10) Uani 1 0 .
C38 C 0.5263(3) 0.4062(2) 0.7439(2) 0.0444(18) Uani 1 0 .
C39 C 0.5983(3) 0.3591(3) 0.8228(3) 0.058(2) Uani 1 0 .
O40 O 0.05059(19) 0.09786(13) 0.80629(14) 0.0342(10) Uani 1 0 .
C41 C -0.0427(3) 0.1611(2) 0.7981(2) 0.0305(14) Uani 1 0 .
O42 O -0.05323(19) 0.23124(13) 0.81808(15) 0.0356(10) Uani 1 0 .
C43 C -0.1488(3) 0.1551(2) 0.7598(2) 0.0423(16) Uani 1 0 .
O44 O 0.14629(18) 0.08268(13) 0.96321(13) 0.0295(9) Uani 1 0 .
C45 C 0.1071(3) 0.1459(2) 0.9942(2) 0.0304(14) Uani 1 0 .
O46 O 0.07833(19) 0.23286(13) 0.94948(13) 0.0309(9) Uani 1 0 .
C47 C 0.0915(3) 0.1131(2) 1.0901(2) 0.0392(15) Uani 1 0 .
O48 O 0.38422(18) 0.06147(12) 0.88210(13) 0.0250(9) Uani 1 0 .
C49 C 0.4708(3) 0.1029(2) 0.85047(19) 0.0275(13) Uani 1 0 .
O50 O 0.46375(19) 0.18488(13) 0.79172(13) 0.0293(9) Uani 1 0 .
C51 C 0.5908(3) 0.0510(2) 0.8822(2) 0.0397(16) Uani 1 0 .
O52 O -0.0694(2) 0.38977(13) 0.85949(16) 0.0433(11) Uani 1 0 .
C53 C -0.0935(3) 0.4801(2) 0.8264(3) 0.0492(18) Uani 1 0 .
O54 O -0.0354(2) 0.53087(14) 0.76459(17) 0.0434(11) Uani 1 0 .
C55 C -0.2004(3) 0.5239(2) 0.8692(3) 0.074(2) Uani 1 0 .
O56 O 0.3447(2) 0.32959(13) 0.65207(13) 0.0339(11) Uani 1 0 .
C57 C 0.3066(4) 0.4046(2) 0.5887(2) 0.0369(17) Uani 1 0 .
O58 O 0.2282(2) 0.47286(14) 0.59351(14) 0.0422(12) Uani 1 0 .
C59 C 0.3616(4) 0.4133(3) 0.5014(2) 0.062(2) Uani 1 0 .
O60 O 0.34732(19) 0.24847(13) 0.91106(13) 0.0281(9) Uani 1 0 .
C61 C 0.3477(3) 0.2955(2) 0.9558(2) 0.0309(14) Uani 1 0 .
O62 O 0.3145(2) 0.38389(13) 0.93059(14) 0.0382(10) Uani 1 0 .
C63 C 0.3916(4) 0.2428(2) 1.0445(2) 0.0496(18) Uani 1 0 .
O64 O 0.1410(2) 0.53705(13) 0.88116(13) 0.0341(10) Uani 1 0 .
C65 C 0.0767(3) 0.6193(2) 0.8633(2) 0.0301(14) Uani 1 0 .
O66 O 0.09143(19) 0.68948(12) 0.79416(13) 0.0283(9) Uani 1 0 .
C67 C -0.0165(3) 0.6357(2) 0.9285(2) 0.0381(15) Uani 1 0 .
O68 O 0.0113(2) 0.60024(14) 0.59452(17) 0.0572(13) Uani 1 0 .
C69 C -0.0430(4) 0.6770(2) 0.6006(2) 0.0406(17) Uani 1 0 .
O70 O 0.0033(2) 0.72397(13) 0.62814(15) 0.0360(11) Uani 1 0 .
C71 C -0.1669(4) 0.7152(2) 0.5713(3) 0.054(2) Uani 1 0 .
O72 O 0.3863(2) 0.55740(14) 0.80704(17) 0.0485(12) Uani 1 0 .
C73 C 0.4041(3) 0.6393(2) 0.7560(3) 0.0502(19) Uani 1 0 .
O74 O 0.3283(2) 0.70237(14) 0.70834(14) 0.0346(11) Uani 1 0 .
C75 C 0.5217(4) 0.6611(3) 0.7558(4) 0.122(4) Uani 1 0 .
CL76 CL 0.31442(8) 0.12849(6) 0.27958(6) 0.0396(4) Uani 1 0 .
O77 O 0.3385(2) 0.10357(16) 0.36796(15) 0.0452(12) Uani 1 0 .
O78 O 0.2686(3) 0.22670(17) 0.23842(19) 0.0737(16) Uani 1 0 .
O79 O 0.2232(3) 0.0816(2) 0.2804(2) 0.085(2) Uani 1 0 .
O80 O 0.4173(3) 0.1007(3) 0.23574(19) 0.133(2) Uani 1 0 .
C81 C 0.5370(11) 0.4507(6) 0.0127(7) 0.174(8) Uani 0.714(16) 0 .
O82 O 0.6559(17) 0.4706(11) 0.0149(11) 0.075(10) Uani 0.165(9) 0 .
O83 O 0.4882(11) 0.2147(8) 0.4096(7) 0.071(7) Uani 0.257(7) 0 .
C35A C 0.0016(7) 0.3766(5) 0.6238(5) 0.026(3) Uani 0.5 0 .
C36A C -0.1347(7) 0.4140(6) 0.6159(6) 0.044(4) Uani 0.5 0 .
H1 H 0.3119 0.186 0.6545 0.0447 Uiso 1 0 .
H2 H 0.3877 0.1461 0.538 0.0485 Uiso 1 0 .
H3 H 0.4138 -0.0122 0.555 0.0512 Uiso 1 0 .
H4 H 0.3549 -0.1218 0.6861 0.0483 Uiso 1 0 .
H5 H 0.2906 -0.2173 0.8106 0.0507 Uiso 1 0 .
H6 H 0.2437 -0.3134 0.9516 0.0538 Uiso 1 0 .
H7 H 0.1842 -0.2485 1.055 0.0469 Uiso 1 0 .
H8 H 0.1752 -0.0881 1.0138 0.0435 Uiso 1 0 .
H9 H 0.2952 0.6229 0.5384 0.0597 Uiso 1 0 .
H10 H 0.3964 0.6781 0.405 0.0648 Uiso 1 0 .
H11 H 0.4016 0.8386 0.3366 0.0603 Uiso 1 0 .
H12 H 0.3004 0.9399 0.4037 0.054 Uiso 1 0 .
H13 H 0.1743 1.0289 0.4618 0.048 Uiso 1 0 .
H14 H 0.0585 1.1101 0.5439 0.0534 Uiso 1 0 .
H15 H -0.0144 1.0275 0.6816 0.0528 Uiso 1 0 .
H16 H 0.0267 0.8634 0.7368 0.0467 Uiso 1 0 .
H17 H -0.1292 0.3629 0.6927 0.0753 Uiso 0.5 0 .
H18 H -0.1061 0.4563 0.6192 0.0753 Uiso 0.5 0 .
H19 H 0.0328 0.2818 0.6398 0.1327 Uiso 0.5 0 .
H20 H -0.0594 0.3356 0.5695 0.1327 Uiso 0.5 0 .
H21 H 0.0531 0.3754 0.5654 0.1327 Uiso 0.5 0 .
H22 H 0.5577 0.3755 0.7054 0.0545 Uiso 1 0 .
H23 H 0.5338 0.4703 0.7168 0.0545 Uiso 1 0 .
H24 H 0.5929 0.295 0.8495 0.0646 Uiso 1 0 .
H25 H 0.6795 0.3649 0.8062 0.0646 Uiso 1 0 .
H26 H 0.5677 0.3895 0.8616 0.0646 Uiso 1 0 .
H27 H -0.22 0.1841 0.7818 0.0526 Uiso 1 0 .
H28 H -0.1416 0.1866 0.6988 0.0526 Uiso 1 0 .
H29 H -0.1505 0.091 0.7743 0.0526 Uiso 1 0 .
H30 H 0.0348 0.1593 1.1046 0.0496 Uiso 1 0 .
H31 H 0.0638 0.0556 1.1128 0.0496 Uiso 1 0 .
H32 H 0.166 0.1044 1.1124 0.0496 Uiso 1 0 .
H33 H 0.5815 0.0069 0.9407 0.0541 Uiso 1 0 .
H34 H 0.6312 0.0187 0.8478 0.0541 Uiso 1 0 .
H35 H 0.6361 0.0943 0.8823 0.0541 Uiso 1 0 .
H36 H -0.1756 0.5179 0.9257 0.0868 Uiso 1 0 .
H37 H -0.2246 0.5875 0.8373 0.0868 Uiso 1 0 .
H38 H -0.2632 0.4907 0.8832 0.0868 Uiso 1 0 .
H39 H 0.4036 0.3542 0.5029 0.081 Uiso 1 0 .
H40 H 0.3003 0.4374 0.4614 0.081 Uiso 1 0 .
H41 H 0.4153 0.4565 0.483 0.081 Uiso 1 0 .
H42 H 0.3339 0.2563 1.0846 0.0674 Uiso 1 0 .
H43 H 0.4091 0.1775 1.0563 0.0674 Uiso 1 0 .
H44 H 0.4641 0.2619 1.0463 0.0674 Uiso 1 0 .
H45 H 0.0134 0.6632 0.9593 0.0508 Uiso 1 0 .
H46 H -0.0853 0.6766 0.9001 0.0508 Uiso 1 0 .
H47 H -0.0362 0.5772 0.9669 0.0508 Uiso 1 0 .
H48 H -0.1942 0.7742 0.5749 0.0715 Uiso 1 0 .
H49 H -0.1661 0.7212 0.5132 0.0715 Uiso 1 0 .
H50 H -0.2166 0.6724 0.6068 0.0715 Uiso 1 0 .
H51 H 0.5343 0.6663 0.8042 0.1231 Uiso 1 0 .
H52 H 0.5833 0.6214 0.7373 0.1231 Uiso 1 0 .
H53 H 0.5215 0.7266 0.7066 0.1231 Uiso 1 0 .

loop_
_atom_site_aniso_label
_atom_site_aniso_U_11
_atom_site_aniso_U_22
_atom_site_aniso_U_33
_atom_site_aniso_U_12
_atom_site_aniso_U_13
_atom_site_aniso_U_23
FE1 0.0336(9) 0.0128(6) 0.0287(17) -0.00282(18) -0.0063(2) -0.00693(18)
FE2 0.0355(10) 0.0125(6) 0.036(2) -0.00169(19) -0.0134(2) -0.0059(2)
FE3 0.0376(10) 0.0151(7) 0.0239(14) -0.00499(19) -0.0051(2) -0.00726(18)
FE4 0.0560(15) 0.0128(6) 0.041(2) -0.0056(2) -0.0262(3) -0.0031(2)
FE5 0.0350(10) 0.0169(8) 0.0314(19) -0.00161(19) -0.0096(2) -0.01084(19)
FE6 0.0409(11) 0.0149(7) 0.0276(16) -0.0086(2) -0.0023(2) -0.00659(19)
O7 0.0370(16) 0.0148(12) 0.0262(19) -0.0019(9) -0.0092(10) -0.0063(9)
O8 0.0356(16) 0.0174(13) 0.027(2) -0.0024(9) -0.0100(10) -0.0086(9)
O9 0.0410(17) 0.0128(11) 0.029(2) -0.0050(9) -0.0099(10) -0.0063(9)
N10 0.0332(18) 0.0163(14) 0.029(2) -0.0038(11) -0.0083(12) -0.0072(11)
C11 0.038(2) 0.024(2) 0.038(3) -0.0076(15) -0.0062(16) -0.0117(15)
C12 0.038(2) 0.030(2) 0.036(3) -0.0094(15) -0.0013(16) -0.0107(15)
C13 0.035(2) 0.042(3) 0.048(4) -0.0014(16) -0.0014(17) -0.0289(18)
C14 0.038(2) 0.026(2) 0.042(3) -0.0048(15) -0.0042(16) -0.0180(16)
C15 0.0270(19) 0.0202(18) 0.036(3) -0.0018(13) -0.0058(14) -0.0126(14)
C16 0.0281(19) 0.0176(17) 0.040(3) -0.0023(13) -0.0072(15) -0.0122(14)
C17 0.047(3) 0.0178(18) 0.052(4) -0.0017(15) -0.0056(18) -0.0181(16)
C18 0.050(3) 0.0141(17) 0.057(4) -0.0049(15) -0.0101(19) -0.0086(16)
C19 0.035(2) 0.0171(17) 0.043(3) -0.0044(14) -0.0083(16) -0.0029(15)
C20 0.033(2) 0.0202(18) 0.039(3) -0.0035(14) -0.0071(16) -0.0093(14)
N21 0.0286(17) 0.0144(14) 0.037(3) -0.0016(11) -0.0079(12) -0.0099(12)
N22 0.051(2) 0.0220(17) 0.031(2) -0.0080(13) -0.0037(14) -0.0124(12)
C23 0.076(4) 0.032(2) 0.037(3) -0.0124(19) -0.002(2) -0.0175(17)
C24 0.071(3) 0.055(4) 0.039(3) -0.012(2) 0.003(2) -0.031(2)
C25 0.056(3) 0.055(4) 0.026(2) -0.012(2) 0.0018(18) -0.0139(18)
C26 0.053(3) 0.037(3) 0.030(3) -0.0111(18) -0.0035(18) -0.0045(16)
C27 0.039(2) 0.028(2) 0.026(2) -0.0086(15) -0.0033(15) -0.0074(14)
C28 0.037(2) 0.0238(19) 0.031(3) -0.0113(14) -0.0042(15) -0.0066(14)
C29 0.041(2) 0.025(2) 0.033(3) -0.0105(15) -0.0025(16) 0.0003(15)
C30 0.047(3) 0.0144(17) 0.050(4) -0.0036(15) -0.0050(18) -0.0029(15)
C31 0.047(3) 0.023(2) 0.049(4) -0.0019(16) -0.0004(18) -0.0149(16)
C32 0.043(2) 0.024(2) 0.033(3) -0.0089(15) 0.0063(16) -0.0085(15)
N33 0.0385(19) 0.0177(15) 0.026(2) -0.0080(11) -0.0017(12) -0.0072(11)
O34 0.071(3) 0.0154(13) 0.048(3) -0.0122(11) -0.0356(14) -0.0019(10)
C35 0.121(12) 0.020(5) 0.061(9) -0.023(6) 0.003(8) 0.000(4)
C36 0.117(11) 0.171(15) 0.041(7) -0.110(10) 0.023(6) -0.044(7)
O37 0.0326(15) 0.0218(15) 0.038(3) -0.0064(10) -0.0034(11) -0.0145(10)
C38 0.049(3) 0.036(3) 0.051(4) -0.0132(17) 0.0091(19) -0.0257(18)
C39 0.041(3) 0.045(3) 0.077(6) -0.0027(18) -0.012(2) -0.027(2)
O40 0.0334(16) 0.0165(13) 0.047(3) -0.0003(10) -0.0130(11) -0.0133(10)
C41 0.037(2) 0.0197(18) 0.036(3) -0.0083(14) -0.0059(16) -0.0042(14)
O42 0.0333(16) 0.0170(13) 0.053(3) -0.0035(9) -0.0113(11) -0.0135(10)
C43 0.038(2) 0.0219(19) 0.062(4) -0.0031(15) -0.0146(18) -0.0153(17)
O44 0.0344(16) 0.0162(13) 0.032(2) -0.0023(9) 0.0001(10) -0.0097(9)
C45 0.0275(19) 0.0205(18) 0.037(3) -0.0024(13) -0.0045(15) -0.0098(14)
O46 0.0358(16) 0.0159(13) 0.032(2) 0.0009(9) -0.0070(10) -0.0073(9)
C47 0.047(3) 0.0180(17) 0.036(3) 0.0057(14) -0.0054(17) -0.0108(14)
O48 0.0310(15) 0.0156(12) 0.0262(19) -0.0039(9) -0.0026(10) -0.0064(9)
C49 0.035(2) 0.0229(19) 0.023(2) -0.0041(14) -0.0003(14) -0.0127(13)
O50 0.0412(18) 0.0180(13) 0.026(2) -0.0056(10) 0.0030(10) -0.0086(9)
C51 0.033(2) 0.033(2) 0.048(4) -0.0072(16) -0.0025(17) -0.0088(17)
O52 0.0380(17) 0.0137(12) 0.065(4) 0.0024(10) -0.0134(13) -0.0115(11)
C53 0.036(2) 0.021(2) 0.080(6) -0.0003(16) -0.023(2) -0.0162(19)
O54 0.0385(18) 0.0145(13) 0.069(4) -0.0020(10) -0.0216(13) -0.0045(11)
C55 0.040(3) 0.023(2) 0.134(9) 0.0043(17) -0.018(3) -0.027(2)
O56 0.066(2) 0.0194(14) 0.0244(19) -0.0123(11) -0.0048(12) -0.0076(10)
C57 0.076(4) 0.029(2) 0.025(2) -0.0221(19) -0.0081(18) -0.0095(15)
O58 0.083(3) 0.0184(14) 0.031(2) -0.0093(12) -0.0198(13) -0.0055(10)
C59 0.121(5) 0.044(3) 0.025(3) -0.015(2) -0.014(2) -0.0077(18)
O60 0.0381(17) 0.0207(14) 0.0223(17) -0.0021(9) -0.0062(10) -0.0095(9)
C61 0.038(2) 0.026(2) 0.026(2) -0.0044(14) -0.0055(15) -0.0103(14)
O62 0.050(2) 0.0203(14) 0.033(2) 0.0056(10) -0.0156(11) -0.0140(10)
C63 0.083(4) 0.027(2) 0.033(3) -0.0020(19) -0.018(2) -0.0116(16)
O64 0.0444(19) 0.0195(14) 0.028(2) 0.0009(10) -0.0050(11) -0.0060(9)
C65 0.034(2) 0.0203(18) 0.034(3) -0.0054(14) -0.0040(15) -0.0084(14)
O66 0.0438(18) 0.0135(12) 0.028(2) -0.0088(9) 0.0035(10) -0.0041(9)
C67 0.044(2) 0.0205(19) 0.040(3) -0.0038(15) 0.0063(17) -0.0069(15)
O68 0.089(3) 0.0162(14) 0.065(4) -0.0006(13) -0.0510(16) -0.0076(12)
C69 0.065(3) 0.0180(19) 0.044(3) -0.0110(17) -0.025(2) 0.0048(15)
O70 0.048(2) 0.0152(13) 0.045(3) -0.0060(10) -0.0185(12) -0.0045(10)
C71 0.070(3) 0.033(3) 0.067(5) -0.015(2) -0.039(2) -0.0029(19)
O72 0.0404(18) 0.0245(17) 0.075(5) -0.0013(11) -0.0234(13) -0.0219(13)
C73 0.038(2) 0.029(2) 0.080(6) -0.0049(16) -0.007(2) -0.032(2)
O74 0.0429(19) 0.0273(17) 0.039(3) -0.0119(11) 0.0031(12) -0.0182(11)
C75 0.049(3) 0.047(4) 0.250(17) -0.010(2) -0.040(4) -0.048(4)
CL76 0.0465(14) 0.0341(16) 0.035(2) -0.0092(4) -0.0034(4) -0.0021(4)
O77 0.054(2) 0.044(2) 0.033(2) -0.0089(13) 0.0007(12) -0.0075(12)
O78 0.110(4) 0.029(2) 0.062(4) -0.0025(16) -0.0117(19) 0.0023(14)
O79 0.127(5) 0.077(4) 0.099(6) -0.057(2) -0.066(2) 0.0144(19)
O80 0.074(3) 0.167(8) 0.044(3) 0.056(2) -0.0159(17) -0.037(2)
C81 0.154(14) 0.141(12) 0.144(13) 0.043(8) -0.062(8) -0.074(8)
O82 0.054(14) 0.055(12) 0.078(15) 0.020(9) -0.027(10) -0.038(10)
O83 0.084(10) 0.080(10) 0.054(9) -0.020(7) 0.001(7) -0.030(7)
C35A 0.026(5) 0.026(4) 0.026(5) -0.005(3) -0.002(4) -0.010(3)
C36A 0.036(5) 0.040(5) 0.050(6) -0.001(4) -0.040(4) -0.002(4)

loop_
_atom_type_symbol
_atom_type_description
_atom_type_scat_dispersion_real
_atom_type_scat_dispersion_imag
_atom_type_scat_source
FE Fe 0.301 0.845 'International Tables Vol. IV (1974) Table 2.2B'
CL Cl 0.132 0.159 'International Tables Vol. IV (1974) Table 2.2B'
O O 0.008 0.006 'International Tables Vol. IV (1974) Table 2.2B'
N N 0.004 0.003 'International Tables Vol. IV (1974) Table 2.2B'
C C 0.002 0.002 'International Tables Vol. IV (1974) Table 2.2B'
H H 0 0 'International Tables Vol. IV (1974) Table 2.2B'

loop_
_geom_angle_atom_site_label_1
_geom_angle_atom_site_label_2
_geom_angle_atom_site_label_3
_geom_angle
_geom_angle_site_symmetry_1
_geom_angle_site_symmetry_2
_geom_angle_site_symmetry_3
_geom_angle_publ_flag
O7 FE1 O40 94.96(8) . . . no
O7 FE1 O44 98.67(8) . . . no
O7 FE1 O48 95.86(8) . . . no
O7 FE1 N10 98.97(9) . . . no
O7 FE1 N21 173.92(10) . . . no
O40 FE1 O44 92.71(9) . . . no
O40 FE1 O48 167.21(8) . . . no
O40 FE1 N10 84.14(9) . . . no
O40 FE1 N21 83.34(8) . . . no
O44 FE1 O48 92.37(8) . . . no
O44 FE1 N10 162.29(8) . . . no
O44 FE1 N21 87.26(9) . . . no
O48 FE1 N10 87.46(9) . . . no
O48 FE1 N21 85.19(8) . . . no
N10 FE1 N21 75.07(9) . . . no
O7 FE2 O8 83.24(8) . . . no
O7 FE2 O34 95.89(9) . . . no
O7 FE2 O42 94.93(8) . . . no
O7 FE2 O46 90.98(8) . . . no
O7 FE2 O52 171.98(9) . . . no
O8 FE2 O34 78.55(9) . . . no
O8 FE2 O42 167.26(9) . . . no
O8 FE2 O46 101.76(8) . . . no
O8 FE2 O52 94.18(8) . . . no
O34 FE2 O42 89.13(9) . . . no
O34 FE2 O46 173.11(9) . . . no
O34 FE2 O52 91.02(10) . . . no
O42 FE2 O46 90.86(9) . . . no
O42 FE2 O52 89.23(9) . . . no
O46 FE2 O52 82.09(9) . . . no
O7 FE3 O8 83.13(8) . . . no
O7 FE3 O37 161.23(8) . . . no
O7 FE3 O50 93.50(8) . . . no
O7 FE3 O56 92.05(9) . . . no
O7 FE3 O60 95.16(9) . . . no
O8 FE3 O37 78.59(8) . . . no
O8 FE3 O50 171.06(8) . . . no
O8 FE3 O56 101.71(9) . . . no
O8 FE3 O60 89.72(8) . . . no
O37 FE3 O50 105.20(8) . . . no
O37 FE3 O56 87.52(8) . . . no
O37 FE3 O60 89.03(8) . . . no
O50 FE3 O56 86.65(9) . . . no
O50 FE3 O60 82.32(8) . . . no
O56 FE3 O60 167.15(9) . . . no
O8 FE4 O9 83.67(8) . . . no
O8 FE4 O34 79.54(8) . . . no
O8 FE4 O54 89.36(9) . . . no
O8 FE4 O58 100.20(9) . . . no
O8 FE4 O68 171.21(11) . . . no
O9 FE4 O34 163.08(9) . . . no
O9 FE4 O54 92.08(9) . . . no
O9 FE4 O58 90.55(9) . . . no
O9 FE4 O68 96.08(9) . . . no
O34 FE4 O54 89.75(10) . . . no
O34 FE4 O58 90.44(10) . . . no
O34 FE4 O68 100.82(9) . . . no
O54 FE4 O58 170.32(9) . . . no
O54 FE4 O68 81.87(11) . . . no
O58 FE4 O68 88.59(11) . . . no
O8 FE5 O9 83.13(8) . . . no
O8 FE5 O37 78.04(8) . . . no
O8 FE5 O62 93.08(8) . . . no
O8 FE5 O64 100.91(9) . . . no
O8 FE5 O72 165.13(10) . . . no
O9 FE5 O37 98.11(9) . . . no
O9 FE5 O62 171.31(9) . . . no
O9 FE5 O64 90.42(9) . . . no
O9 FE5 O72 92.47(9) . . . no
O37 FE5 O62 88.71(8) . . . no
O37 FE5 O64 171.19(8) . . . no
O37 FE5 O72 88.59(9) . . . no
O62 FE5 O64 82.60(8) . . . no
O62 FE5 O72 93.09(10) . . . no
O64 FE5 O72 93.29(9) . . . no
O9 FE6 O66 97.81(8) . . . no
O9 FE6 O70 98.57(9) . . . no
O9 FE6 O74 93.83(9) . . . no
O9 FE6 N22 98.79(9) . . . no
O9 FE6 N33 173.53(9) . . . no
O66 FE6 O70 94.62(9) . . . no
O66 FE6 O74 92.21(9) . . . no
O66 FE6 N22 162.87(9) . . . no
O66 FE6 N33 88.63(9) . . . no
O70 FE6 O74 164.88(8) . . . no
O70 FE6 N22 87.07(10) . . . no
O70 FE6 N33 81.38(9) . . . no
O74 FE6 N22 82.50(10) . . . no
O74 FE6 N33 85.32(9) . . . no
N22 FE6 N33 74.74(9) . . . no
O77 CL76 O78 111.19(17) . . . no
O77 CL76 O79 107.61(18) . . . no
O77 CL76 O80 109.78(17) . . . no
O78 CL76 O79 106.60(19) . . . no
O78 CL76 O80 111.2(2) . . . no
O79 CL76 O80 110.3(2) . . . no
FE1 O7 FE2 120.37(11) . . . no
FE1 O7 FE3 129.63(11) . . . no
FE2 O7 FE3 99.05(8) . . . no
FE2 O8 FE3 93.96(8) . . . no
FE2 O8 FE4 96.76(9) . . . no
FE2 O8 FE5 156.87(12) . . . no
FE3 O8 FE4 120.68(10) . . . no
FE3 O8 FE5 97.99(9) . . . no
FE4 O8 FE5 94.06(8) . . . no
FE4 O9 FE5 98.87(8) . . . no
FE4 O9 FE6 126.60(11) . . . no
FE5 O9 FE6 123.07(11) . . . no
FE2 O34 FE4 99.04(10) . . . no
FE2 O34 C35 123.5(4) . . . no
FE2 O34 C35A 135.3(3) . . . no
FE4 O34 C35 126.9(3) . . . no
FE4 O34 C35A 124.4(3) . . . no
C35 O34 C35A 37.4(5) . . . no
FE3 O37 FE5 99.50(9) . . . no
FE3 O37 C38 127.17(18) . . . no
FE5 O37 C38 130.63(19) . . . no
FE1 O40 C41 127.35(19) . . . no
FE2 O42 C41 132.8(2) . . . no
FE1 O44 C45 130.59(19) . . . no
FE2 O46 C45 131.8(2) . . . no
FE1 O48 C49 131.43(19) . . . no
FE3 O50 C49 124.8(2) . . . no
FE2 O52 C53 126.2(2) . . . no
FE4 O54 C53 129.9(2) . . . no
FE3 O56 C57 132.2(2) . . . no
FE4 O58 C57 135.0(2) . . . no
FE3 O60 C61 129.27(19) . . . no
FE5 O62 C61 128.5(2) . . . no
FE5 O64 C65 133.5(2) . . . no
FE6 O66 C65 130.9(2) . . . no
FE4 O68 C69 124.3(2) . . . no
FE6 O70 C69 131.6(2) . . . no
FE5 O72 C73 134.1(2) . . . no
FE6 O74 C73 129.8(2) . . . no
FE1 N10 C11 124.0(2) . . . no
FE1 N10 C15 117.8(2) . . . no
C11 N10 C15 118.2(3) . . . no
FE1 N21 C16 115.5(2) . . . no
FE1 N21 C20 124.7(2) . . . no
C16 N21 C20 119.7(3) . . . no
FE6 N22 C23 123.7(2) . . . no
FE6 N22 C27 118.4(2) . . . no
C23 N22 C27 117.7(3) . . . no
FE6 N33 C28 116.8(2) . . . no
FE6 N33 C32 124.0(2) . . . no
C28 N33 C32 119.1(3) . . . no
N10 C11 C12 123.3(3) . . . no
N10 C11 H1 118.5(3) . . . no
C12 C11 H1 118.2(3) . . . no
C11 C12 C13 117.6(3) . . . no
C11 C12 H2 120.8(3) . . . no
C13 C12 H2 121.6(3) . . . no
C12 C13 C14 119.7(3) . . . no
C12 C13 H3 120.2(4) . . . no
C14 C13 H3 120.1(3) . . . no
C13 C14 C15 119.6(3) . . . no
C13 C14 H4 120.2(3) . . . no
C15 C14 H4 120.2(3) . . . no
N10 C15 C14 121.5(3) . . . no
N10 C15 C16 114.7(3) . . . no
C14 C15 C16 123.8(3) . . . no
N21 C16 C15 116.8(3) . . . no
N21 C16 C17 119.5(3) . . . no
C15 C16 C17 123.7(3) . . . no
C16 C17 C18 120.2(3) . . . no
C16 C17 H5 120.3(3) . . . no
C18 C17 H5 119.6(3) . . . no
C17 C18 C19 119.7(3) . . . no
C17 C18 H6 120.2(4) . . . no
C19 C18 H6 120.2(4) . . . no
C18 C19 C20 117.9(3) . . . no
C18 C19 H7 120.9(3) . . . no
C20 C19 H7 121.2(3) . . . no
N21 C20 C19 123.0(3) . . . no
N21 C20 H8 118.4(3) . . . no
C19 C20 H8 118.5(3) . . . no
N22 C23 C24 122.8(3) . . . no
N22 C23 H9 118.6(4) . . . no
C24 C23 H9 118.6(4) . . . no
C23 C24 C25 119.4(3) . . . no
C23 C24 H10 120.6(4) . . . no
C25 C24 H10 120.1(4) . . . no
C24 C25 C26 118.4(3) . . . no
C24 C25 H11 121.3(4) . . . no
C26 C25 H11 120.3(4) . . . no
C25 C26 C27 119.9(3) . . . no
C25 C26 H12 120.2(4) . . . no
C27 C26 H12 119.9(4) . . . no
N22 C27 C26 121.8(3) . . . no
N22 C27 C28 114.3(3) . . . no
C26 C27 C28 123.9(3) . . . no
N33 C28 C27 115.3(3) . . . no
N33 C28 C29 121.7(3) . . . no
C27 C28 C29 122.9(3) . . . no
C28 C29 C30 118.1(3) . . . no
C28 C29 H13 121.0(3) . . . no
C30 C29 H13 120.9(3) . . . no
C29 C30 C31 120.3(3) . . . no
C29 C30 H14 119.7(4) . . . no
C31 C30 H14 120.0(4) . . . no
C30 C31 C32 118.8(3) . . . no
C30 C31 H15 120.3(3) . . . no
C32 C31 H15 120.9(3) . . . no
N33 C32 C31 122.1(3) . . . no
N33 C32 H16 119.3(3) . . . no
C31 C32 H16 118.7(3) . . . no
O34 C35 C36 90.0(10) . . . no
O34 C35 C35A 64.1(10) . . . no
O34 C35 C36A 163.7(12) . . . no
O34 C35 H17 107.3(10) . . . no
O34 C35 H18 108.4(9) . . . no
C36 C35 C35A 30.6(7) . . . no
C36 C35 C36A 93.2(14) . . . no
C36 C35 H17 114.6(9) . . . no
C36 C35 H18 117.6(12) . . . no
C35A C35 C36A 113.3(17) . . . no
C35A C35 H17 135.5(12) . . . no
C35A C35 H18 108.7(12) . . . no
C36A C35 H17 85.8(16) . . . no
C36A C35 H18 56.1(9) . . . no
H17 C35 H18 115.1(15) . . . no
C35 C36 C35A 41.7(11) . . . no
C35 C36 C36A 31.0(7) . . . no
C35 C36 H19 115.8(10) . . . no
C35 C36 H20 105.3(13) . . . no
C35 C36 H21 112.4(12) . . . no
C35A C36 C36A 66.0(13) . . . no
C35A C36 H19 110.5(15) . . . no
C35A C36 H20 138(2) . . . no
C35A C36 H21 77.6(13) . . . no
C36A C36 H19 134.3(9) . . . no
C36A C36 H20 75.5(8) . . . no
C36A C36 H21 112.7(11) . . . no
H19 C36 H20 107.4(12) . . . no
H19 C36 H21 110.4(13) . . . no
H20 C36 H21 104.7(10) . . . no
O37 C38 C39 113.3(3) . . . no
O37 C38 H22 108.2(3) . . . no
O37 C38 H23 108.5(3) . . . no
C39 C38 H22 108.4(3) . . . no
C39 C38 H23 109.0(3) . . . no
H22 C38 H23 109.4(4) . . . no
C38 C39 H24 109.6(4) . . . no
C38 C39 H25 109.0(4) . . . no
C38 C39 H26 108.9(3) . . . no
H24 C39 H25 110.0(4) . . . no
H24 C39 H26 109.9(4) . . . no
H25 C39 H26 109.3(4) . . . no
O40 C41 O42 124.7(3) . . . no
O40 C41 C43 118.6(3) . . . no
O42 C41 C43 116.7(3) . . . no
C41 C43 H27 109.5(3) . . . no
C41 C43 H28 109.1(3) . . . no
C41 C43 H29 109.3(3) . . . no
H27 C43 H28 109.6(3) . . . no
H27 C43 H29 109.8(3) . . . no
H28 C43 H29 109.5(4) . . . no
O44 C45 O46 124.6(3) . . . no
O44 C45 C47 117.0(3) . . . no
O46 C45 C47 118.4(3) . . . no
C45 C47 H30 109.0(3) . . . no
C45 C47 H31 109.2(3) . . . no
C45 C47 H32 109.1(3) . . . no
H30 C47 H31 109.8(3) . . . no
H30 C47 H32 109.8(3) . . . no
H31 C47 H32 110.0(3) . . . no
O48 C49 O50 124.8(3) . . . no
O48 C49 C51 117.6(3) . . . no
O50 C49 C51 117.6(3) . . . no
C49 C51 H33 109.0(3) . . . no
C49 C51 H34 110.7(3) . . . no
C49 C51 H35 109.5(3) . . . no
H33 C51 H34 109.5(3) . . . no
H33 C51 H35 107.9(4) . . . no
H34 C51 H35 110.2(3) . . . no
O52 C53 O54 125.1(3) . . . no
O52 C53 C55 114.5(3) . . . no
O54 C53 C55 120.3(3) . . . no
C53 C55 H36 107.6(3) . . . no
C53 C55 H37 112.1(4) . . . no
C53 C55 H38 111.6(3) . . . no
H36 C55 H37 106.9(4) . . . no
H36 C55 H38 105.7(5) . . . no
H37 C55 H38 112.5(4) . . . no
O56 C57 O58 125.7(3) . . . no
O56 C57 C59 117.1(3) . . . no
O58 C57 C59 117.2(3) . . . no
C57 C59 H39 110.1(3) . . . no
C57 C59 H40 109.4(4) . . . no
C57 C59 H41 109.5(3) . . . no
H39 C59 H40 109.8(4) . . . no
H39 C59 H41 109.7(5) . . . no
H40 C59 H41 108.4(3) . . . no
O60 C61 O62 124.7(3) . . . no
O60 C61 C63 117.5(3) . . . no
O62 C61 C63 117.8(3) . . . no
C61 C63 H42 109.8(3) . . . no
C61 C63 H43 109.0(3) . . . no
C61 C63 H44 108.4(3) . . . no
H42 C63 H43 111.0(4) . . . no
H42 C63 H44 109.9(3) . . . no
H43 C63 H44 108.6(4) . . . no
O64 C65 O66 123.6(3) . . . no
O64 C65 C67 118.7(3) . . . no
O66 C65 C67 117.6(3) . . . no
C65 C67 H45 109.2(3) . . . no
C65 C67 H46 109.1(3) . . . no
C65 C67 H47 108.8(3) . . . no
H45 C67 H46 110.0(3) . . . no
H45 C67 H47 109.9(3) . . . no
H46 C67 H47 109.8(3) . . . no
O68 C69 O70 123.8(3) . . . no
O68 C69 C71 117.9(3) . . . no
O70 C69 C71 118.3(3) . . . no
C69 C71 H48 109.4(3) . . . no
C69 C71 H49 108.7(4) . . . no
C69 C71 H50 108.7(3) . . . no
H48 C71 H49 110.1(3) . . . no
H48 C71 H50 110.6(5) . . . no
H49 C71 H50 109.3(4) . . . no
O72 C73 O74 124.8(3) . . . no
O72 C73 C75 117.2(4) . . . no
O74 C73 C75 118.0(3) . . . no
C73 C75 H51 114.2(6) . . . no
C73 C75 H52 110.8(4) . . . no
C73 C75 H53 105.3(4) . . . no
H51 C75 H52 115.1(5) . . . no
H51 C75 H53 106.8(4) . . . no
H52 C75 H53 103.3(6) . . . no
O82 C81 C81 99.5(14) . . 2_665 no
O34 C35A C35 78.5(11) . . . no
O34 C35A C36 145.8(14) . . . no
O34 C35A C36A 108.2(7) . . . no
O34 C35A H19 107.2(5) . . . no
O34 C35A H21 130.0(7) . . . no
C35 C35A C36 107.7(15) . . . no
C35 C35A C36A 31.2(9) . . . no
C35 C35A H19 113.8(9) . . . no
C35 C35A H21 147.0(11) . . . no
C36 C35A C36A 87.7(13) . . . no
C36 C35A H19 39.0(11) . . . no
C36 C35A H21 60.0(11) . . . no
C36A C35A H19 112.2(6) . . . no
C36A C35A H21 116.1(6) . . . no
H19 C35A H21 76.9(5) . . . no
C35 C36A C36 55.8(11) . . . no
C35 C36A C35A 35.5(10) . . . no
C35 C36A H17 49.0(10) . . . no
C35 C36A H18 64.2(9) . . . no
C36 C36A C35A 26.3(4) . . . no
C36 C36A H17 83.7(5) . . . no
C36 C36A H18 98.2(8) . . . no
C35A C36A H17 78.1(5) . . . no
C35A C36A H18 73.3(6) . . . no
H17 C36A H18 95.5(7) . . . no
C35 H17 C36A 45.2(9) . . . no
C35 H18 C36A 59.7(8) . . . no
C36 H19 C35A 30.6(7) . . . no
C36 H21 C35A 42.4(7) . . . no

loop_
_geom_bond_atom_site_label_1
_geom_bond_atom_site_label_2
_geom_bond_distance
_geom_bond_site_symmetry_1
_geom_bond_site_symmetry_2
_geom_bond_publ_flag
FE1 O7 1.8407(18) . . no
FE1 O40 2.077(2) . . no
FE1 O44 1.984(2) . . no
FE1 O48 2.023(2) . . no
FE1 N10 2.147(3) . . no
FE1 N21 2.195(2) . . no
FE2 O7 1.948(2) . . no
FE2 O8 2.014(2) . . no
FE2 O34 1.999(2) . . no
FE2 O42 2.020(2) . . no
FE2 O46 2.043(2) . . no
FE2 O52 2.018(2) . . no
FE3 O7 1.937(2) . . no
FE3 O8 2.028(2) . . no
FE3 O37 1.990(2) . . no
FE3 O50 2.031(2) . . no
FE3 O56 2.049(2) . . no
FE3 O60 2.039(2) . . no
FE4 O8 2.013(2) . . no
FE4 O9 1.940(2) . . no
FE4 O34 1.958(2) . . no
FE4 O54 2.070(3) . . no
FE4 O58 2.045(3) . . no
FE4 O68 1.998(2) . . no
FE5 O8 2.025(2) . . no
FE5 O9 1.949(2) . . no
FE5 O37 2.017(2) . . no
FE5 O62 2.005(2) . . no
FE5 O64 2.047(2) . . no
FE5 O72 2.016(2) . . no
FE6 O9 1.8327(18) . . no
FE6 O66 1.967(2) . . no
FE6 O70 2.034(2) . . no
FE6 O74 2.069(2) . . no
FE6 N22 2.142(3) . . no
FE6 N33 2.190(2) . . no
CL76 O77 1.444(2) . . no
CL76 O78 1.425(2) . . no
CL76 O79 1.419(3) . . no
CL76 O80 1.385(3) . . no
O34 C35 1.580(14) . . no
O34 C35A 1.450(7) . . no
O37 C38 1.428(4) . . no
O40 C41 1.267(3) . . no
O42 C41 1.266(3) . . no
O44 C45 1.279(3) . . no
O46 C45 1.264(3) . . no
O48 C49 1.256(3) . . no
O50 C49 1.270(3) . . no
O52 C53 1.284(3) . . no
O54 C53 1.248(4) . . no
O56 C57 1.273(4) . . no
O58 C57 1.260(4) . . no
O60 C61 1.267(3) . . no
O62 C61 1.266(3) . . no
O64 C65 1.277(3) . . no
O66 C65 1.271(3) . . no
O68 C69 1.269(4) . . no
O70 C69 1.267(4) . . no
O72 C73 1.279(4) . . no
O74 C73 1.248(4) . . no
O82 C81 1.486(19) . . no
N10 C11 1.338(4) . . no
N10 C15 1.363(3) . . no
N21 C16 1.347(4) . . no
N21 C20 1.336(4) . . no
N22 C23 1.344(4) . . no
N22 C27 1.361(4) . . no
N33 C28 1.350(4) . . no
N33 C32 1.338(4) . . no
C11 C12 1.381(4) . . no
C11 H1 0.954(3) . . no
C12 C13 1.387(4) . . no
C12 H2 0.943(3) . . no
C13 C14 1.377(5) . . no
C13 H3 0.950(3) . . no
C14 C15 1.368(4) . . no
C14 H4 0.939(3) . . no
C15 C16 1.469(4) . . no
C16 C17 1.397(4) . . no
C17 C18 1.380(5) . . no
C17 H5 0.947(3) . . no
C18 C19 1.367(5) . . no
C18 H6 0.947(3) . . no
C19 C20 1.385(4) . . no
C19 H7 0.946(3) . . no
C20 H8 0.946(3) . . no
C23 C24 1.376(5) . . no
C23 H9 0.952(3) . . no
C24 C25 1.374(5) . . no
C24 H10 0.950(4) . . no
C25 C26 1.386(5) . . no
C25 H11 0.943(4) . . no
C26 C27 1.369(4) . . no
C26 H12 0.949(3) . . no
C27 C28 1.489(4) . . no
C28 C29 1.393(4) . . no
C29 C30 1.390(5) . . no
C29 H13 0.947(3) . . no
C30 C31 1.362(5) . . no
C30 H14 0.945(3) . . no
C31 C32 1.391(4) . . no
C31 H15 0.947(3) . . no
C32 H16 0.950(3) . . no
C35 C36 1.403(15) . . no
C35 C35A 0.979(13) . . no
C35 C36A 0.873(13) . . no
C35 H17 0.929(12) . . no
C35 H18 0.910(10) . . no
C36 C35A 0.750(11) . . no
C36 C36A 1.694(16) . . no
C36 H19 0.928(14) . . no
C36 H20 0.997(11) . . no
C36 H21 0.962(10) . . no
C38 C39 1.508(5) . . no
C38 H22 0.952(3) . . no
C38 H23 0.948(3) . . no
C39 H24 0.944(4) . . no
C39 H25 0.951(4) . . no
C39 H26 0.951(4) . . no
C41 C43 1.507(4) . . no
C43 H27 0.947(3) . . no
C43 H28 0.952(4) . . no
C43 H29 0.949(3) . . no
C45 C47 1.494(4) . . no
C47 H30 0.949(3) . . no
C47 H31 0.947(3) . . no
C47 H32 0.947(4) . . no
C49 C51 1.486(4) . . no
C51 H33 0.964(3) . . no
C51 H34 0.936(4) . . no
C51 H35 0.955(3) . . no
C53 C55 1.509(5) . . no
C55 H36 1.005(5) . . no
C55 H37 0.926(4) . . no
C55 H38 0.941(4) . . no
C57 C59 1.492(5) . . no
C59 H39 0.940(4) . . no
C59 H40 0.956(4) . . no
C59 H41 0.957(4) . . no
C61 C63 1.494(4) . . no
C63 H42 0.934(4) . . no
C63 H43 0.948(3) . . no
C63 H44 0.961(4) . . no
C65 C67 1.485(4) . . no
C67 H45 0.945(4) . . no
C67 H46 0.947(3) . . no
C67 H47 0.950(3) . . no
C69 C71 1.487(5) . . no
C71 H48 0.938(4) . . no
C71 H49 0.953(4) . . no
C71 H50 0.949(4) . . no
C73 C75 1.475(5) . . no
C75 H51 0.895(7) . . no
C75 H52 0.942(5) . . no
C75 H53 1.034(5) . . no
C81 C81 1.514(15) . 2_665 no
C35A C36A 1.549(11) . . no
C35A H19 1.382(7) . . no
C35A H21 1.085(9) . . no
C36A H17 1.228(8) . . no
C36A H18 0.839(8) . . no
